data_7232216
loop_
_publ_author_name
'Fellowes, Thomas'
'White, Jonathan M.'

_publ_section_title
;
 New insights into chalcogen bonding provided by co-crystal structures of
 benzisoselenazolinone derivatives and nitrogen bases
;
_journal_issue 10
_journal_name_full CrystEngComm
_journal_page_first 1539
_journal_paper_doi 10.1039/C8CE01853G
_journal_volume 21
_journal_year 2019
_chemical_formula_sum 'C21 H18 N4 O Se'
_chemical_formula_weight 421.35
_space_group_crystal_system triclinic
_space_group_IT_number 2
_space_group_name_Hall '-P 1'
_space_group_name_H-M_alt 'P -1'
_symmetry_space_group_name_Hall '-P 1'
_symmetry_space_group_name_H-M 'P -1'
_atom_sites_solution_hydrogens geom
_audit_creation_method SHELXL-2016/6
_audit_update_record
;
2018-09-12 deposited with the CCDC.
2018-11-08 downloaded from the CCDC.
;
_cell_angle_alpha 111.687(2)
_cell_angle_beta 109.283(2)
_cell_angle_gamma 96.631(2)
_cell_formula_units_Z 2
_cell_length_a 8.8093(2)
_cell_length_b 10.7445(2)
_cell_length_c 10.9812(2)
_cell_measurement_reflns_used 20172
_cell_measurement_temperature 100.00(10)
_cell_measurement_theta_max 40.8900
_cell_measurement_theta_min 2.5420
_cell_volume 877.57(4)
_computing_cell_refinement 'CrysAlisPro 1.171.39.46 (Rigaku OD, 2018)'
_computing_data_collection 'CrysAlisPro 1.171.39.46 (Rigaku OD, 2018)'
_computing_data_reduction 'CrysAlisPro 1.171.39.46 (Rigaku OD, 2018)'
_computing_structure_refinement 'SHELXL-2016/6 (Sheldrick, 2016)'
_diffrn_ambient_environment N~2~
_diffrn_ambient_temperature 100.00(10)
_diffrn_detector 'CCD plate'
_diffrn_detector_type HyPix
_diffrn_measured_fraction_theta_full 0.998
_diffrn_measured_fraction_theta_max 0.971
_diffrn_measurement_device 'four-circle diffractometer'
_diffrn_measurement_device_type 'XtaLAB Synergy, Dualflex, HyPix'
_diffrn_measurement_method '\w scans'
_diffrn_radiation_monochromator mirror
_diffrn_radiation_probe x-ray
_diffrn_radiation_type 'Mo K\a'
_diffrn_radiation_wavelength 0.71073
_diffrn_reflns_av_R_equivalents 0.0547
_diffrn_reflns_av_unetI/netI 0.0504
_diffrn_reflns_Laue_measured_fraction_full 0.998
_diffrn_reflns_Laue_measured_fraction_max 0.971
_diffrn_reflns_limit_h_max 16
_diffrn_reflns_limit_h_min -16
_diffrn_reflns_limit_k_max 19
_diffrn_reflns_limit_k_min -19
_diffrn_reflns_limit_l_max 19
_diffrn_reflns_limit_l_min -20
_diffrn_reflns_number 56053
_diffrn_reflns_point_group_measured_fraction_full 0.998
_diffrn_reflns_point_group_measured_fraction_max 0.971
_diffrn_reflns_theta_full 25.242
_diffrn_reflns_theta_max 41.067
_diffrn_reflns_theta_min 2.182
_diffrn_source 'micro-focus sealed X-ray tube'
_diffrn_source_type 'PhotonJet (Mo) X-ray Source'
_exptl_absorpt_coefficient_mu 2.159
_exptl_absorpt_correction_T_max 1.00000
_exptl_absorpt_correction_T_min 0.91296
_exptl_absorpt_correction_type multi-scan
_exptl_absorpt_process_details
;
CrysAlisPro 1.171.39.46 (Rigaku Oxford Diffraction, 2018)
Empirical absorption correction using spherical harmonics,
 implemented in SCALE3 ABSPACK scaling algorithm.
;
_exptl_crystal_colour colourless
_exptl_crystal_density_diffrn 1.595
_exptl_crystal_description block
_exptl_crystal_F_000 428
_exptl_crystal_size_max 0.187
_exptl_crystal_size_mid 0.116
_exptl_crystal_size_min 0.057
_refine_diff_density_max 0.763
_refine_diff_density_min -0.409
_refine_diff_density_rms 0.099
_refine_ls_extinction_method none
_refine_ls_goodness_of_fit_ref 1.070
_refine_ls_hydrogen_treatment constr
_refine_ls_matrix_type full
_refine_ls_number_parameters 246
_refine_ls_number_reflns 11273
_refine_ls_number_restraints 0
_refine_ls_restrained_S_all 1.070
_refine_ls_R_factor_all 0.0567
_refine_ls_R_factor_gt 0.0358
_refine_ls_shift/su_max 0.001
_refine_ls_shift/su_mean 0.000
_refine_ls_structure_factor_coef Fsqd
_refine_ls_weighting_details 'w=1/[\s^2^(Fo^2^)+(0.0416P)^2^] where P=(Fo^2^+2Fc^2^)/3'
_refine_ls_weighting_scheme calc
_refine_ls_wR_factor_gt 0.0823
_refine_ls_wR_factor_ref 0.0872
_reflns_Friedel_coverage 0.000
_reflns_number_gt 8667
_reflns_number_total 11273
_reflns_threshold_expression 'I > 2\s(I)'
_cod_data_source_file c8ce01853g2.cif
_cod_data_source_block 3-DMAP
_cod_depositor_comments 'Adding full bibliography for 7232209--7232217.cif.'
_cod_original_cell_volume 877.57(3)
_cod_database_code 7232216
_shelx_shelxl_version_number 2016/6
_chemical_oxdiff_usercomment 'Se Dimer with DMAP repeat of jmwtf78'
_shelx_space_group_comment
;
The symmetry employed for this shelxl refinement is uniquely defined
by the following loop, which should always be used as a source of
symmetry information in preference to the above space-group names.
They are only intended as comments.
;
_oxdiff_exptl_absorpt_empirical_full_min 0.786
_oxdiff_exptl_absorpt_empirical_full_max 1.451
_oxdiff_exptl_absorpt_empirical_details
;
Empirical correction (ABSPACK) includes:
- Absorption correction using spherical harmonics
- Frame scaling
;

loop_
_space_group_symop_operation_xyz
'x, y, z'
'-x, -y, -z'

loop_
_atom_site_label
_atom_site_type_symbol
_atom_site_fract_x
_atom_site_fract_y
_atom_site_fract_z
_atom_site_U_iso_or_equiv
_atom_site_adp_type
_atom_site_occupancy
_atom_site_site_symmetry_order
_atom_site_calc_flag
_atom_site_refinement_flags_posn
_atom_site_refinement_flags_adp
C1 C 0.62509(13) 0.36564(11) 0.66274(11) 0.01335(16) Uani 1 1 d . .
C2 C 0.49312(13) 0.42843(11) 0.64743(11) 0.01283(16) Uani 1 1 d . .
C3 C 0.49107(14) 0.53725(12) 0.76590(12) 0.01679(19) Uani 1 1 d . .
H3 H 0.404717 0.579971 0.754825 0.020 Uiso 1 1 calc R U
C4 C 0.61791(15) 0.58093(13) 0.89938(12) 0.0198(2) Uani 1 1 d . .
H4 H 0.616774 0.652674 0.978737 0.024 Uiso 1 1 calc R U
C5 C 0.74818(15) 0.51699(12) 0.91495(12) 0.0188(2) Uani 1 1 d . .
H5 H 0.832615 0.546271 1.005334 0.023 Uiso 1 1 calc R U
C6 C 0.75373(14) 0.41056(12) 0.79792(12) 0.01619(18) Uani 1 1 d . .
H6 H 0.841820 0.369768 0.809349 0.019 Uiso 1 1 calc R U
C7 C 0.36199(13) 0.37321(11) 0.50314(11) 0.01242(16) Uani 1 1 d . .
C8 C 0.29914(13) 0.20200(11) 0.26458(11) 0.01377(17) Uani 1 1 d . .
C9 C 0.15018(13) 0.24992(11) 0.22286(11) 0.01261(16) Uani 1 1 d . .
C10 C 0.11855(13) 0.35289(11) 0.32934(11) 0.01300(16) Uani 1 1 d . .
C11 C -0.02982(14) 0.39314(12) 0.28699(12) 0.01542(18) Uani 1 1 d . .
H11 H -0.055503 0.457943 0.355593 0.019 Uiso 1 1 calc R U
C12 C -0.13701(14) 0.33685(12) 0.14431(13) 0.01724(19) Uani 1 1 d . .
H12 H -0.233374 0.365547 0.117446 0.021 Uiso 1 1 calc R U
C13 C -0.10253(14) 0.23673(12) 0.03902(12) 0.01676(19) Uani 1 1 d . .
H13 H -0.175010 0.200269 -0.056978 0.020 Uiso 1 1 calc R U
C14 C 0.03879(14) 0.19293(11) 0.07854(12) 0.01525(17) Uani 1 1 d . .
H14 H 0.060631 0.125207 0.009273 0.018 Uiso 1 1 calc R U
C15 C 0.85255(14) 0.08228(12) 0.65647(12) 0.01556(18) Uani 1 1 d . .
H15 H 0.753539 0.040827 0.656013 0.019 Uiso 1 1 calc R U
C16 C 0.99293(13) 0.04310(11) 0.71103(12) 0.01451(17) Uani 1 1 d . .
H16 H 0.987422 -0.023105 0.746199 0.017 Uiso 1 1 calc R U
C17 C 1.14667(13) 0.10386(11) 0.71367(11) 0.01262(16) Uani 1 1 d . .
C18 C 1.14181(14) 0.20343(12) 0.65751(12) 0.01602(18) Uani 1 1 d . .
H18 H 1.238362 0.247674 0.656639 0.019 Uiso 1 1 calc R U
C19 C 0.99403(15) 0.23446(12) 0.60432(13) 0.01780(19) Uani 1 1 d . .
H19 H 0.993954 0.298983 0.566568 0.021 Uiso 1 1 calc R U
C20 C 1.28897(15) -0.03418(13) 0.82307(14) 0.0199(2) Uani 1 1 d . .
H20A H 1.276137 0.004118 0.911952 0.030 Uiso 1 1 calc R U
H20B H 1.393138 -0.058254 0.839188 0.030 Uiso 1 1 calc R U
H20C H 1.198625 -0.115984 0.755889 0.030 Uiso 1 1 calc R U
C21 C 1.44224(14) 0.13284(13) 0.76521(14) 0.0194(2) Uani 1 1 d . .
H21A H 1.425916 0.115580 0.668917 0.029 Uiso 1 1 calc R U
H21B H 1.529039 0.093975 0.802733 0.029 Uiso 1 1 calc R U
H21C H 1.473699 0.231324 0.823721 0.029 Uiso 1 1 calc R U
N1 N 0.40018(11) 0.27141(9) 0.40838(10) 0.01297(14) Uani 1 1 d . .
N2 N 0.22665(11) 0.41490(9) 0.47262(10) 0.01328(15) Uani 1 1 d . .
N3 N 0.84971(12) 0.17717(10) 0.60360(11) 0.01620(16) Uani 1 1 d . .
N4 N 1.28748(12) 0.06851(11) 0.76558(11) 0.01625(16) Uani 1 1 d . .
O1 O 0.33555(11) 0.10727(9) 0.18313(9) 0.01900(16) Uani 1 1 d . .
Se1 Se 0.60635(2) 0.22057(2) 0.48728(2) 0.01390(3) Uani 1 1 d . .

loop_
_atom_site_aniso_label
_atom_site_aniso_U_11
_atom_site_aniso_U_22
_atom_site_aniso_U_33
_atom_site_aniso_U_23
_atom_site_aniso_U_13
_atom_site_aniso_U_12
C1 0.0127(4) 0.0142(4) 0.0125(4) 0.0064(3) 0.0042(3) 0.0023(3)
C2 0.0120(4) 0.0138(4) 0.0130(4) 0.0061(3) 0.0054(3) 0.0025(3)
C3 0.0154(4) 0.0189(5) 0.0144(4) 0.0048(4) 0.0069(4) 0.0039(4)
C4 0.0192(5) 0.0216(5) 0.0134(4) 0.0033(4) 0.0067(4) 0.0016(4)
C5 0.0167(5) 0.0221(5) 0.0136(4) 0.0075(4) 0.0033(4) -0.0001(4)
C6 0.0139(4) 0.0181(5) 0.0146(4) 0.0086(4) 0.0026(3) 0.0019(4)
C7 0.0121(4) 0.0132(4) 0.0127(4) 0.0062(3) 0.0052(3) 0.0036(3)
C8 0.0135(4) 0.0137(4) 0.0129(4) 0.0056(3) 0.0040(3) 0.0042(3)
C9 0.0120(4) 0.0123(4) 0.0134(4) 0.0056(3) 0.0048(3) 0.0035(3)
C10 0.0124(4) 0.0131(4) 0.0147(4) 0.0070(3) 0.0056(3) 0.0038(3)
C11 0.0135(4) 0.0167(5) 0.0174(4) 0.0080(4) 0.0065(4) 0.0062(3)
C12 0.0125(4) 0.0219(5) 0.0193(5) 0.0117(4) 0.0050(4) 0.0063(4)
C13 0.0129(4) 0.0212(5) 0.0147(4) 0.0086(4) 0.0031(3) 0.0039(4)
C14 0.0139(4) 0.0167(5) 0.0133(4) 0.0060(4) 0.0039(3) 0.0038(3)
C15 0.0127(4) 0.0178(5) 0.0178(4) 0.0082(4) 0.0073(4) 0.0046(3)
C16 0.0132(4) 0.0163(4) 0.0169(4) 0.0093(4) 0.0070(4) 0.0041(3)
C17 0.0119(4) 0.0134(4) 0.0123(4) 0.0052(3) 0.0050(3) 0.0034(3)
C18 0.0148(4) 0.0164(5) 0.0202(5) 0.0100(4) 0.0088(4) 0.0037(4)
C19 0.0194(5) 0.0165(5) 0.0214(5) 0.0115(4) 0.0084(4) 0.0064(4)
C20 0.0191(5) 0.0263(6) 0.0229(5) 0.0166(5) 0.0102(4) 0.0108(4)
C21 0.0120(4) 0.0225(5) 0.0243(5) 0.0096(4) 0.0088(4) 0.0041(4)
N1 0.0127(4) 0.0143(4) 0.0113(3) 0.0053(3) 0.0039(3) 0.0054(3)
N2 0.0128(4) 0.0138(4) 0.0135(4) 0.0058(3) 0.0055(3) 0.0045(3)
N3 0.0144(4) 0.0175(4) 0.0188(4) 0.0094(3) 0.0067(3) 0.0067(3)
N4 0.0123(4) 0.0204(4) 0.0193(4) 0.0115(4) 0.0068(3) 0.0046(3)
O1 0.0190(4) 0.0191(4) 0.0149(3) 0.0032(3) 0.0053(3) 0.0097(3)
Se1 0.01347(5) 0.01474(5) 0.01301(5) 0.00609(4) 0.00420(3) 0.00541(3)

loop_
_atom_type_symbol
_atom_type_description
_atom_type_scat_dispersion_real
_atom_type_scat_dispersion_imag
_atom_type_scat_source
C C 0.0033 0.0016 'International Tables Vol C Tables 4.2.6.8 and 6.1.1.4'
H H 0.0000 0.0000 'International Tables Vol C Tables 4.2.6.8 and 6.1.1.4'
N N 0.0061 0.0033 'International Tables Vol C Tables 4.2.6.8 and 6.1.1.4'
O O 0.0106 0.0060 'International Tables Vol C Tables 4.2.6.8 and 6.1.1.4'
Se Se -0.0929 2.2259 'International Tables Vol C Tables 4.2.6.8 and 6.1.1.4'

loop_
_geom_angle_atom_site_label_1
_geom_angle_atom_site_label_2
_geom_angle_atom_site_label_3
_geom_angle
C6 C1 C2 119.70(10)
C6 C1 Se1 126.25(8)
C2 C1 Se1 114.05(8)
C3 C2 C1 120.49(10)
C3 C2 C7 123.33(10)
C1 C2 C7 116.18(9)
C4 C3 C2 119.65(11)
C4 C3 H3 120.2
C2 C3 H3 120.2
C3 C4 C5 119.84(11)
C3 C4 H4 120.1
C5 C4 H4 120.1
C6 C5 C4 121.23(11)
C6 C5 H5 119.4
C4 C5 H5 119.4
C5 C6 C1 119.08(11)
C5 C6 H6 120.5
C1 C6 H6 120.5
N2 C7 N1 125.89(10)
N2 C7 C2 123.67(10)
N1 C7 C2 110.42(9)
O1 C8 N1 120.88(10)
O1 C8 C9 125.54(10)
N1 C8 C9 113.58(9)
C14 C9 C10 120.49(10)
C14 C9 C8 120.11(9)
C10 C9 C8 119.40(9)
N2 C10 C11 119.01(9)
N2 C10 C9 122.70(9)
C11 C10 C9 118.28(10)
C12 C11 C10 120.33(10)
C12 C11 H11 119.8
C10 C11 H11 119.8
C11 C12 C13 120.87(10)
C11 C12 H12 119.6
C13 C12 H12 119.6
C14 C13 C12 119.71(10)
C14 C13 H13 120.1
C12 C13 H13 120.1
C13 C14 C9 120.27(10)
C13 C14 H14 119.9
C9 C14 H14 119.9
N3 C15 C16 123.86(10)
N3 C15 H15 118.1
C16 C15 H15 118.1
C15 C16 C17 119.86(10)
C15 C16 H16 120.1
C17 C16 H16 120.1
N4 C17 C18 122.26(9)
N4 C17 C16 122.06(9)
C18 C17 C16 115.68(9)
C19 C18 C17 119.83(10)
C19 C18 H18 120.1
C17 C18 H18 120.1
N3 C19 C18 123.93(10)
N3 C19 H19 118.0
C18 C19 H19 118.0
N4 C20 H20A 109.5
N4 C20 H20B 109.5
H20A C20 H20B 109.5
N4 C20 H20C 109.5
H20A C20 H20C 109.5
H20B C20 H20C 109.5
N4 C21 H21A 109.5
N4 C21 H21B 109.5
H21A C21 H21B 109.5
N4 C21 H21C 109.5
H21A C21 H21C 109.5
H21B C21 H21C 109.5
C7 N1 C8 122.90(9)
C7 N1 Se1 117.06(7)
C8 N1 Se1 120.00(7)
C7 N2 C10 115.39(9)
C19 N3 C15 116.84(10)
C19 N3 Se1 119.71(7)
C15 N3 Se1 122.90(7)
C17 N4 C20 121.10(9)
C17 N4 C21 120.18(9)
C20 N4 C21 118.72(9)
C1 Se1 N1 82.23(4)
C1 Se1 N3 91.64(4)
N1 Se1 N3 173.81(4)

loop_
_geom_bond_atom_site_label_1
_geom_bond_atom_site_label_2
_geom_bond_distance
C1 C6 1.3978(15)
C1 C2 1.4039(15)
C1 Se1 1.9184(11)
C2 C3 1.3986(15)
C2 C7 1.4612(15)
C3 C4 1.3806(16)
C3 H3 0.9300
C4 C5 1.3990(17)
C4 H4 0.9300
C5 C6 1.3893(17)
C5 H5 0.9300
C6 H6 0.9300
C7 N2 1.3057(14)
C7 N1 1.3665(13)
C8 O1 1.2373(13)
C8 N1 1.3748(14)
C8 C9 1.4595(14)
C9 C14 1.4022(15)
C9 C10 1.4139(15)
C10 N2 1.3840(14)
C10 C11 1.4104(15)
C11 C12 1.3795(16)
C11 H11 0.9300
C12 C13 1.4051(17)
C12 H12 0.9300
C13 C14 1.3745(15)
C13 H13 0.9300
C14 H14 0.9300
C15 N3 1.3457(14)
C15 C16 1.3722(15)
C15 H15 0.9300
C16 C17 1.4202(14)
C16 H16 0.9300
C17 N4 1.3453(14)
C17 C18 1.4168(15)
C18 C19 1.3744(16)
C18 H18 0.9300
C19 N3 1.3432(15)
C19 H19 0.9300
C20 N4 1.4590(15)
C20 H20A 0.9600
C20 H20B 0.9600
C20 H20C 0.9600
C21 N4 1.4576(14)
C21 H21A 0.9600
C21 H21B 0.9600
C21 H21C 0.9600
N1 Se1 1.9716(9)
N3 Se1 2.3039(10)

loop_
_geom_torsion_atom_site_label_1
_geom_torsion_atom_site_label_2
_geom_torsion_atom_site_label_3
_geom_torsion_atom_site_label_4
_geom_torsion
C6 C1 C2 C3 1.20(16)
Se1 C1 C2 C3 -179.08(8)
C6 C1 C2 C7 -178.68(9)
Se1 C1 C2 C7 1.04(12)
C1 C2 C3 C4 -1.50(16)
C7 C2 C3 C4 178.37(10)
C2 C3 C4 C5 0.58(18)
C3 C4 C5 C6 0.66(18)
C4 C5 C6 C1 -0.96(17)
C2 C1 C6 C5 0.03(16)
Se1 C1 C6 C5 -179.65(8)
C3 C2 C7 N2 -3.81(16)
C1 C2 C7 N2 176.06(9)
C3 C2 C7 N1 177.67(10)
C1 C2 C7 N1 -2.46(13)
O1 C8 C9 C14 -3.71(17)
N1 C8 C9 C14 177.29(9)
O1 C8 C9 C10 175.56(11)
N1 C8 C9 C10 -3.43(14)
C14 C9 C10 N2 -178.30(10)
C8 C9 C10 N2 2.42(15)
C14 C9 C10 C11 1.93(15)
C8 C9 C10 C11 -177.35(9)
N2 C10 C11 C12 177.65(10)
C9 C10 C11 C12 -2.57(16)
C10 C11 C12 C13 1.27(17)
C11 C12 C13 C14 0.75(17)
C12 C13 C14 C9 -1.39(17)
C10 C9 C14 C13 0.04(16)
C8 C9 C14 C13 179.31(10)
N3 C15 C16 C17 -0.02(17)
C15 C16 C17 N4 -179.76(11)
C15 C16 C17 C18 -0.06(16)
N4 C17 C18 C19 179.25(11)
C16 C17 C18 C19 -0.45(16)
C17 C18 C19 N3 1.11(18)
N2 C7 N1 C8 2.04(17)
C2 C7 N1 C8 -179.48(9)
N2 C7 N1 Se1 -175.69(8)
C2 C7 N1 Se1 2.79(11)
O1 C8 N1 C7 -177.59(10)
C9 C8 N1 C7 1.46(14)
O1 C8 N1 Se1 0.08(14)
C9 C8 N1 Se1 179.12(7)
N1 C7 N2 C10 -3.21(15)
C2 C7 N2 C10 178.51(9)
C11 C10 N2 C7 -179.33(9)
C9 C10 N2 C7 0.90(15)
C18 C19 N3 C15 -1.16(18)
C18 C19 N3 Se1 -172.93(9)
C16 C15 N3 C19 0.61(17)
C16 C15 N3 Se1 172.08(9)
C18 C17 N4 C20 179.87(11)
C16 C17 N4 C20 -0.45(17)
C18 C17 N4 C21 -0.14(16)
C16 C17 N4 C21 179.55(10)
